data_4329055
loop_
_publ_author_name
'Alberto Donzelli'
'Imir Metushi'
'Pierre G. Potvin'

_publ_section_title
;
 Titanium(IV) Complexes of Disulfide-Linked Schiff Bases
;
_journal_name_full 'Inorganic Chemistry'
_journal_page_first 5138
_journal_page_last 5145
_journal_paper_doi 10.1021/ic202709x
_journal_volume 51
_journal_year 2012
_chemical_formula_moiety 'C40 H50 N4 O4 S2 Ti'
_chemical_formula_sum 'C40 H50 N4 O4 S2 Ti'
_chemical_formula_weight 762.86
_chemical_name_systematic
; 
 ? 
;
_space_group_IT_number 14
_symmetry_cell_setting monoclinic
_symmetry_space_group_name_Hall '-P 2ybc'
_symmetry_space_group_name_H-M 'P 1 21/c 1'
_atom_sites_solution_hydrogens geom
_atom_sites_solution_primary direct
_atom_sites_solution_secondary difmap
_audit_creation_method SHELXL-97
_cell_angle_alpha 90.00
_cell_angle_beta 91.946(2)
_cell_angle_gamma 90.00
_cell_formula_units_Z 4
_cell_length_a 16.3908(7)
_cell_length_b 11.9907(4)
_cell_length_c 20.1174(8)
_cell_measurement_reflns_used 19537
_cell_measurement_temperature 150(1)
_cell_measurement_theta_max 25.0
_cell_measurement_theta_min 2.6
_cell_volume 3951.5(3)
_computing_cell_refinement 'Denzo-SMN (Otwinowski & Minor, 1997)'
_computing_data_collection 'Collect (Nonius B.V., 1997-2002)'
_computing_data_reduction Denzo-SMN
_computing_molecular_graphics 'PLATON (Spek, 2003)'
_computing_publication_material 'SHELXTL V6.1'
_computing_structure_refinement 'SHELXTL V6.1(Sheldrick, 2001)'
_computing_structure_solution 'SIR-92 (Altomare et al., 1994)'
_diffrn_ambient_temperature 150(2)
_diffrn_detector_area_resol_mean 9
_diffrn_measured_fraction_theta_full 0.994
_diffrn_measured_fraction_theta_max 0.994
_diffrn_measurement_device_type 'Nonius KappaCCD'
_diffrn_measurement_method '\f scans and \w scans with \k offsets'
_diffrn_radiation_monochromator graphite
_diffrn_radiation_source 'fine-focus sealed tube'
_diffrn_radiation_type MoK\a
_diffrn_radiation_wavelength 0.71073
_diffrn_reflns_av_R_equivalents 0.0624
_diffrn_reflns_av_sigmaI/netI 0.0843
_diffrn_reflns_limit_h_max 19
_diffrn_reflns_limit_h_min -19
_diffrn_reflns_limit_k_max 14
_diffrn_reflns_limit_k_min -13
_diffrn_reflns_limit_l_max 23
_diffrn_reflns_limit_l_min -19
_diffrn_reflns_number 19537
_diffrn_reflns_theta_full 25.00
_diffrn_reflns_theta_max 25.00
_diffrn_reflns_theta_min 2.64
_diffrn_standards_number 0
_exptl_absorpt_coefficient_mu 0.367
_exptl_absorpt_correction_T_max 0.948
_exptl_absorpt_correction_T_min 0.894
_exptl_absorpt_correction_type multi-scan
_exptl_absorpt_process_details
;
multi-scan from symmetry-related measurements 
 Sortav (Blessing 1995)
;
_exptl_crystal_colour yellow
_exptl_crystal_density_diffrn 1.282
_exptl_crystal_description plate
_exptl_crystal_F_000 1616
_exptl_crystal_size_max 0.26
_exptl_crystal_size_mid 0.20
_exptl_crystal_size_min 0.10
_refine_diff_density_max 1.136
_refine_diff_density_min -0.491
_refine_diff_density_rms 0.080
_refine_ls_extinction_method none
_refine_ls_goodness_of_fit_ref 1.023
_refine_ls_hydrogen_treatment constr
_refine_ls_matrix_type full
_refine_ls_number_parameters 515
_refine_ls_number_reflns 6922
_refine_ls_number_restraints 106
_refine_ls_restrained_S_all 1.026
_refine_ls_R_factor_all 0.1207
_refine_ls_R_factor_gt 0.0635
_refine_ls_shift/su_max 0.002
_refine_ls_shift/su_mean 0.000
_refine_ls_structure_factor_coef Fsqd
_refine_ls_weighting_details 'calc w=1/[\s^2^(Fo^2^)+(0.1050P)^2^+0.4103P] where P=(Fo^2^+2Fc^2^)/3'
_refine_ls_weighting_scheme calc
_refine_ls_wR_factor_gt 0.1547
_refine_ls_wR_factor_ref 0.1896
_reflns_number_gt 4169
_reflns_number_total 6922
_reflns_threshold_expression I>2\s(I)
_cod_data_source_file ic202709x_si_002.cif
_cod_data_source_block k0831
_cod_original_sg_symbol_H-M 'P 21/c'
_cod_database_code 4329055

loop_
_symmetry_equiv_pos_as_xyz
'x, y, z'
'-x, y+1/2, -z+1/2'
'-x, -y, -z'
'x, -y-1/2, z-1/2'

loop_
_atom_site_label
_atom_site_type_symbol
_atom_site_fract_x
_atom_site_fract_y
_atom_site_fract_z
_atom_site_U_iso_or_equiv
_atom_site_adp_type
_atom_site_occupancy
_atom_site_symmetry_multiplicity
_atom_site_calc_flag
_atom_site_refinement_flags
_atom_site_disorder_assembly
_atom_site_disorder_group
Ti1 Ti 0.24996(4) 0.12901(5) 0.74854(3) 0.0226(2) Uani 1 1 d . A .
S1 S 0.22329(7) 0.51896(9) 0.81791(6) 0.0461(4) Uani 1 1 d . A .
S2 S 0.28195(7) 0.54544(9) 0.73038(7) 0.0466(4) Uani 1 1 d . A .
O1 O 0.34334(15) 0.14031(19) 0.80770(12) 0.0256(6) Uani 1 1 d . . .
O2 O 0.15547(14) 0.15410(19) 0.69225(12) 0.0248(6) Uani 1 1 d . . .
O3 O 0.30544(15) 0.0484(2) 0.68814(12) 0.0312(7) Uani 1 1 d D . .
O4 O 0.19908(16) 0.0229(2) 0.79602(13) 0.0324(7) Uani 1 1 d D . .
N1 N 0.20120(18) 0.2596(2) 0.81779(16) 0.0276(8) Uani 1 1 d . . .
N2 N 0.29321(18) 0.2862(2) 0.69636(16) 0.0267(7) Uani 1 1 d . . .
N3 N -0.03794(19) 0.2113(3) 0.51177(16) 0.0316(8) Uani 1 1 d . . .
N4 N 0.5318(2) 0.1402(3) 0.99434(18) 0.0506(11) Uani 1 1 d . . .
C1 C 0.3620(2) 0.1722(3) 0.86932(19) 0.0262(9) Uani 1 1 d . A .
C2 C 0.4375(2) 0.1434(3) 0.8986(2) 0.0317(10) Uani 1 1 d . . .
H2A H 0.4756 0.1037 0.8731 0.038 Uiso 1 1 calc R . .
C3 C 0.4587(2) 0.1713(4) 0.9645(2) 0.0380(11) Uani 1 1 d . . .
C4 C 0.4016(3) 0.2332(4) 1.0008(2) 0.0449(12) Uani 1 1 d . . .
H4A H 0.4142 0.2534 1.0457 0.054 Uiso 1 1 calc R . .
C5 C 0.3282(2) 0.2640(4) 0.9715(2) 0.0398(11) Uani 1 1 d . A .
H5A H 0.2909 0.3058 0.9967 0.048 Uiso 1 1 calc R . .
C6 C 0.3063(2) 0.2360(3) 0.9060(2) 0.0316(10) Uani 1 1 d . . .
C7 C 0.2318(2) 0.2776(3) 0.8773(2) 0.0324(10) Uani 1 1 d . A .
H7A H 0.2006 0.3241 0.9050 0.039 Uiso 1 1 calc R . .
C8 C 0.1308(2) 0.3245(3) 0.80022(19) 0.0259(9) Uani 1 1 d . A .
C9 C 0.0569(2) 0.2712(3) 0.78719(19) 0.0286(9) Uani 1 1 d . . .
H9A H 0.0543 0.1922 0.7896 0.034 Uiso 1 1 calc R A .
C10 C -0.0127(2) 0.3303(3) 0.7709(2) 0.0347(10) Uani 1 1 d . A .
H10A H -0.0628 0.2919 0.7628 0.042 Uiso 1 1 calc R . .
C11 C -0.0104(3) 0.4458(4) 0.7661(2) 0.0423(11) Uani 1 1 d . . .
H11A H -0.0585 0.4868 0.7550 0.051 Uiso 1 1 calc R A .
C12 C 0.0631(3) 0.5001(3) 0.7778(2) 0.0406(11) Uani 1 1 d . A .
H12A H 0.0654 0.5790 0.7735 0.049 Uiso 1 1 calc R . .
C13 C 0.1341(2) 0.4412(3) 0.7959(2) 0.0322(10) Uani 1 1 d . . .
C14 C 0.3691(2) 0.4557(3) 0.7337(2) 0.0336(10) Uani 1 1 d . . .
C15 C 0.4438(2) 0.5043(3) 0.7512(2) 0.0415(11) Uani 1 1 d . A .
H15A H 0.4455 0.5813 0.7623 0.050 Uiso 1 1 calc R . .
C16 C 0.5152(3) 0.4443(4) 0.7528(2) 0.0436(11) Uani 1 1 d . . .
H16A H 0.5657 0.4797 0.7641 0.052 Uiso 1 1 calc R A .
C17 C 0.5127(2) 0.3312(3) 0.7378(2) 0.0366(10) Uani 1 1 d . A .
H17A H 0.5614 0.2883 0.7393 0.044 Uiso 1 1 calc R . .
C18 C 0.4393(2) 0.2814(3) 0.72073(19) 0.0292(9) Uani 1 1 d . . .
H18A H 0.4381 0.2038 0.7112 0.035 Uiso 1 1 calc R A .
C19 C 0.3670(2) 0.3415(3) 0.71697(19) 0.0277(9) Uani 1 1 d . A .
C20 C 0.2585(2) 0.3257(3) 0.6426(2) 0.0327(10) Uani 1 1 d . A .
H20A H 0.2865 0.3848 0.6217 0.039 Uiso 1 1 calc R . .
C21 C 0.1840(2) 0.2919(3) 0.6109(2) 0.0300(9) Uani 1 1 d . . .
C22 C 0.1587(2) 0.3432(3) 0.5510(2) 0.0372(11) Uani 1 1 d . A .
H22A H 0.1926 0.3988 0.5328 0.045 Uiso 1 1 calc R . .
C23 C 0.0872(2) 0.3165(3) 0.5179(2) 0.0384(11) Uani 1 1 d . . .
H23A H 0.0731 0.3520 0.4769 0.046 Uiso 1 1 calc R A .
C24 C 0.0342(2) 0.2364(3) 0.5444(2) 0.0291(9) Uani 1 1 d . A .
C25 C 0.0586(2) 0.1842(3) 0.60530(19) 0.0262(9) Uani 1 1 d . . .
H25A H 0.0236 0.1311 0.6246 0.031 Uiso 1 1 calc R A .
C26 C 0.1323(2) 0.2093(3) 0.63683(18) 0.0242(9) Uani 1 1 d . A .
C27 C -0.1037(2) 0.1509(3) 0.5433(2) 0.0337(10) Uani 1 1 d . . .
H27A H -0.1567 0.1805 0.5261 0.040 Uiso 1 1 calc R . .
H27B H -0.1002 0.1650 0.5918 0.040 Uiso 1 1 calc R . .
C28 C -0.1015(3) 0.0252(3) 0.5312(2) 0.0476(12) Uani 1 1 d . . .
H28A H -0.1467 -0.0103 0.5539 0.071 Uiso 1 1 calc R . .
H28B H -0.0496 -0.0051 0.5488 0.071 Uiso 1 1 calc R . .
H28C H -0.1069 0.0103 0.4834 0.071 Uiso 1 1 calc R . .
C29 C -0.0517(3) 0.2378(4) 0.4412(2) 0.0406(11) Uani 1 1 d . . .
H29A H -0.0836 0.1765 0.4199 0.049 Uiso 1 1 calc R . .
H29B H 0.0018 0.2409 0.4198 0.049 Uiso 1 1 calc R . .
C30 C -0.0960(3) 0.3462(4) 0.4282(2) 0.0493(13) Uani 1 1 d . . .
H30A H -0.1029 0.3579 0.3802 0.074 Uiso 1 1 calc R . .
H30B H -0.0642 0.4078 0.4480 0.074 Uiso 1 1 calc R . .
H30C H -0.1497 0.3433 0.4482 0.074 Uiso 1 1 calc R . .
C31 C 0.5543(3) 0.1738(4) 1.0628(2) 0.0480(13) Uani 1 1 d . . .
H31A H 0.5974 0.1230 1.0804 0.058 Uiso 1 1 calc R . .
H31B H 0.5061 0.1643 1.0906 0.058 Uiso 1 1 calc R . .
C32 C 0.5845(3) 0.2929(4) 1.0700(2) 0.0573(14) Uani 1 1 d . . .
H32A H 0.5981 0.3084 1.1169 0.086 Uiso 1 1 calc R . .
H32B H 0.5418 0.3443 1.0539 0.086 Uiso 1 1 calc R . .
H32C H 0.6333 0.3029 1.0437 0.086 Uiso 1 1 calc R . .
C33 C 0.5946(3) 0.0774(5) 0.9574(3) 0.0572(14) Uani 1 1 d . . .
H33A H 0.6266 0.0303 0.9891 0.069 Uiso 1 1 calc R . .
H33B H 0.5668 0.0276 0.9246 0.069 Uiso 1 1 calc R . .
C34 C 0.6485(4) 0.1491(5) 0.9237(4) 0.097(2) Uani 1 1 d . . .
H34A H 0.6885 0.1042 0.9003 0.145 Uiso 1 1 calc R . .
H34B H 0.6771 0.1976 0.9560 0.145 Uiso 1 1 calc R . .
H34C H 0.6173 0.1948 0.8915 0.145 Uiso 1 1 calc R . .
C35A C 0.2995(7) 0.0163(12) 0.6195(3) 0.048(4) Uani 0.518(19) 1 d PDU A 1
H35B H 0.2737 0.0786 0.5933 0.057 Uiso 0.518(19) 1 calc PR A 1
C36A C 0.3816(9) -0.0084(17) 0.5917(9) 0.061(4) Uani 0.518(19) 1 d PDU A 1
H36D H 0.4134 0.0606 0.5896 0.092 Uiso 0.518(19) 1 calc PR A 1
H36E H 0.3742 -0.0398 0.5469 0.092 Uiso 0.518(19) 1 calc PR A 1
H36F H 0.4107 -0.0622 0.6205 0.092 Uiso 0.518(19) 1 calc PR A 1
C37A C 0.2412(8) -0.0803(14) 0.6199(8) 0.067(4) Uani 0.518(19) 1 d PDU A 1
H37D H 0.1905 -0.0572 0.6403 0.101 Uiso 0.518(19) 1 calc PR A 1
H37E H 0.2659 -0.1420 0.6454 0.101 Uiso 0.518(19) 1 calc PR A 1
H37F H 0.2293 -0.1048 0.5741 0.101 Uiso 0.518(19) 1 calc PR A 1
C38A C 0.2027(8) -0.0342(13) 0.8587(5) 0.059(4) Uani 0.518(19) 1 d PDU A 1
H38B H 0.2388 0.0088 0.8906 0.071 Uiso 0.518(19) 1 calc PR A 1
C39A C 0.1202(10) -0.0474(12) 0.8880(6) 0.061(4) Uani 0.518(19) 1 d PDU A 1
H39D H 0.0992 0.0260 0.9003 0.092 Uiso 0.518(19) 1 calc PR A 1
H39E H 0.1249 -0.0947 0.9276 0.092 Uiso 0.518(19) 1 calc PR A 1
H39F H 0.0827 -0.0820 0.8552 0.092 Uiso 0.518(19) 1 calc PR A 1
C40A C 0.2426(13) -0.1437(17) 0.8441(11) 0.097(7) Uani 0.518(19) 1 d PDU A 1
H40D H 0.2972 -0.1304 0.8274 0.145 Uiso 0.518(19) 1 calc PR A 1
H40E H 0.2095 -0.1840 0.8104 0.145 Uiso 0.518(19) 1 calc PR A 1
H40F H 0.2469 -0.1883 0.8849 0.145 Uiso 0.518(19) 1 calc PR A 1
C35 C 0.2802(10) -0.0153(12) 0.6306(5) 0.055(5) Uani 0.482(19) 1 d PDU A 2
H35A H 0.2357 0.0264 0.6061 0.066 Uiso 0.482(19) 1 calc PR A 2
C36 C 0.3518(12) -0.0250(19) 0.5863(10) 0.075(6) Uani 0.482(19) 1 d PDU A 2
H36A H 0.3689 0.0496 0.5726 0.112 Uiso 0.482(19) 1 calc PR A 2
H36B H 0.3360 -0.0690 0.5468 0.112 Uiso 0.482(19) 1 calc PR A 2
H36C H 0.3970 -0.0619 0.6105 0.112 Uiso 0.482(19) 1 calc PR A 2
C37 C 0.2476(10) -0.1271(13) 0.6505(10) 0.077(5) Uani 0.482(19) 1 d PDU A 2
H37A H 0.1953 -0.1172 0.6719 0.116 Uiso 0.482(19) 1 calc PR A 2
H37B H 0.2866 -0.1630 0.6816 0.116 Uiso 0.482(19) 1 calc PR A 2
H37C H 0.2397 -0.1739 0.6108 0.116 Uiso 0.482(19) 1 calc PR A 2
C38 C 0.2292(9) -0.0523(8) 0.8466(4) 0.037(3) Uani 0.482(19) 1 d PDU A 2
H38A H 0.2818 -0.0230 0.8662 0.045 Uiso 0.482(19) 1 calc PR A 2
C39 C 0.1665(13) -0.0542(16) 0.8993(8) 0.090(6) Uani 0.482(19) 1 d PDU A 2
H39A H 0.1605 0.0208 0.9178 0.135 Uiso 0.482(19) 1 calc PR A 2
H39B H 0.1840 -0.1058 0.9348 0.135 Uiso 0.482(19) 1 calc PR A 2
H39C H 0.1140 -0.0790 0.8797 0.135 Uiso 0.482(19) 1 calc PR A 2
C40 C 0.2428(10) -0.1668(9) 0.8190(8) 0.047(4) Uani 0.482(19) 1 d PDU A 2
H40A H 0.2876 -0.1644 0.7880 0.071 Uiso 0.482(19) 1 calc PR A 2
H40B H 0.1929 -0.1924 0.7955 0.071 Uiso 0.482(19) 1 calc PR A 2
H40C H 0.2568 -0.2183 0.8554 0.071 Uiso 0.482(19) 1 calc PR A 2

loop_
_atom_site_aniso_label
_atom_site_aniso_U_11
_atom_site_aniso_U_22
_atom_site_aniso_U_33
_atom_site_aniso_U_23
_atom_site_aniso_U_13
_atom_site_aniso_U_12
Ti1 0.0236(4) 0.0193(4) 0.0247(4) -0.0005(3) -0.0036(3) 0.0007(3)
S1 0.0432(7) 0.0323(6) 0.0634(9) -0.0161(6) 0.0090(6) -0.0050(5)
S2 0.0421(7) 0.0258(6) 0.0723(9) 0.0083(6) 0.0098(6) 0.0020(5)
O1 0.0254(14) 0.0261(13) 0.0251(16) -0.0030(11) -0.0040(11) 0.0026(11)
O2 0.0233(14) 0.0247(14) 0.0262(15) 0.0043(11) -0.0022(11) 0.0000(11)
O3 0.0353(16) 0.0314(15) 0.0265(16) -0.0120(12) -0.0058(12) 0.0087(13)
O4 0.0405(16) 0.0261(14) 0.0300(16) 0.0086(12) -0.0072(13) -0.0059(12)
N1 0.0232(17) 0.0279(17) 0.032(2) -0.0036(15) -0.0034(15) 0.0007(14)
N2 0.0237(17) 0.0270(17) 0.029(2) 0.0012(14) -0.0011(15) -0.0039(14)
N3 0.0282(18) 0.039(2) 0.027(2) 0.0037(15) -0.0063(15) -0.0011(16)
N4 0.037(2) 0.079(3) 0.035(2) -0.014(2) -0.0106(18) 0.013(2)
C1 0.027(2) 0.026(2) 0.025(2) -0.0009(17) -0.0006(17) -0.0014(17)
C2 0.023(2) 0.041(2) 0.030(2) -0.0064(19) -0.0020(18) 0.0062(18)
C3 0.029(2) 0.053(3) 0.032(3) -0.004(2) -0.006(2) 0.003(2)
C4 0.042(3) 0.064(3) 0.029(3) -0.012(2) -0.004(2) 0.001(2)
C5 0.031(2) 0.053(3) 0.035(3) -0.014(2) -0.001(2) 0.006(2)
C6 0.027(2) 0.037(2) 0.031(2) -0.0063(19) 0.0004(18) 0.0045(19)
C7 0.027(2) 0.032(2) 0.039(3) -0.0119(19) 0.0027(19) 0.0033(19)
C8 0.021(2) 0.028(2) 0.028(2) -0.0059(17) -0.0005(17) 0.0028(17)
C9 0.027(2) 0.029(2) 0.029(2) 0.0014(17) -0.0012(18) 0.0045(18)
C10 0.022(2) 0.044(3) 0.038(3) 0.000(2) -0.0037(19) 0.005(2)
C11 0.032(2) 0.048(3) 0.047(3) 0.001(2) -0.005(2) 0.016(2)
C12 0.041(3) 0.030(2) 0.051(3) 0.000(2) 0.008(2) 0.015(2)
C13 0.029(2) 0.030(2) 0.038(3) -0.0073(19) 0.0049(19) 0.0024(19)
C14 0.031(2) 0.028(2) 0.042(3) 0.0047(19) 0.0014(19) -0.0033(19)
C15 0.038(3) 0.029(2) 0.057(3) -0.002(2) -0.004(2) -0.013(2)
C16 0.031(2) 0.041(3) 0.059(3) 0.002(2) -0.006(2) -0.015(2)
C17 0.023(2) 0.041(2) 0.045(3) 0.002(2) -0.005(2) 0.0002(19)
C18 0.025(2) 0.028(2) 0.034(2) 0.0009(18) 0.0002(18) -0.0016(18)
C19 0.025(2) 0.028(2) 0.030(2) 0.0065(17) -0.0006(17) -0.0056(18)
C20 0.032(2) 0.028(2) 0.038(3) 0.0070(19) -0.001(2) -0.0052(19)
C21 0.025(2) 0.031(2) 0.034(2) 0.0079(18) -0.0024(18) -0.0055(18)
C22 0.034(2) 0.038(2) 0.040(3) 0.015(2) 0.000(2) -0.009(2)
C23 0.036(2) 0.045(3) 0.033(3) 0.019(2) -0.008(2) -0.007(2)
C24 0.027(2) 0.031(2) 0.029(2) -0.0007(18) -0.0003(18) 0.0032(18)
C25 0.025(2) 0.028(2) 0.026(2) -0.0002(17) -0.0010(17) -0.0009(17)
C26 0.027(2) 0.024(2) 0.021(2) -0.0009(16) 0.0013(17) 0.0029(17)
C27 0.029(2) 0.039(2) 0.034(3) -0.0024(19) -0.0025(19) -0.0031(19)
C28 0.050(3) 0.039(3) 0.054(3) -0.001(2) 0.002(2) -0.009(2)
C29 0.041(3) 0.049(3) 0.031(3) 0.000(2) -0.007(2) -0.003(2)
C30 0.045(3) 0.059(3) 0.044(3) 0.005(2) -0.010(2) 0.009(2)
C31 0.039(3) 0.067(3) 0.037(3) -0.005(2) -0.013(2) 0.004(2)
C32 0.047(3) 0.079(4) 0.044(3) -0.002(3) -0.010(2) 0.004(3)
C33 0.045(3) 0.075(4) 0.050(3) -0.014(3) -0.014(3) 0.003(3)
C34 0.099(5) 0.084(5) 0.109(6) -0.023(4) 0.026(4) -0.026(4)
C35 0.053(7) 0.063(8) 0.049(7) -0.026(6) 0.003(6) 0.008(6)
C36 0.091(10) 0.071(9) 0.063(8) -0.012(6) 0.011(8) 0.009(8)
C37 0.065(7) 0.069(8) 0.098(9) -0.042(7) 0.018(7) -0.023(6)
C38 0.041(6) 0.023(5) 0.048(6) -0.009(5) 0.007(5) -0.004(5)
C39 0.112(10) 0.081(8) 0.078(9) 0.006(7) 0.022(8) -0.012(8)
C40 0.054(7) 0.023(5) 0.064(8) 0.004(5) -0.017(6) 0.011(5)
C35A 0.051(7) 0.060(6) 0.033(6) 0.007(5) 0.006(5) 0.029(5)
C36A 0.067(8) 0.070(8) 0.048(7) -0.008(6) 0.023(6) 0.000(7)
C37A 0.056(6) 0.070(8) 0.076(8) -0.035(6) -0.004(6) -0.008(6)
C38A 0.062(8) 0.067(7) 0.048(7) 0.023(6) -0.002(6) -0.026(6)
C39A 0.088(8) 0.060(6) 0.037(6) 0.008(5) 0.026(5) -0.008(6)
C40A 0.087(9) 0.098(10) 0.106(11) 0.018(8) 0.013(8) 0.020(8)

loop_
_atom_type_symbol
_atom_type_description
_atom_type_scat_dispersion_real
_atom_type_scat_dispersion_imag
_atom_type_scat_source
C C 0.0033 0.0016 'International Tables Vol C Tables 4.2.6.8 and 6.1.1.4'
H H 0.0000 0.0000 'International Tables Vol C Tables 4.2.6.8 and 6.1.1.4'
N N 0.0061 0.0033 'International Tables Vol C Tables 4.2.6.8 and 6.1.1.4'
O O 0.0106 0.0060 'International Tables Vol C Tables 4.2.6.8 and 6.1.1.4'
S S 0.1246 0.1234 'International Tables Vol C Tables 4.2.6.8 and 6.1.1.4'
Ti Ti 0.2776 0.4457 'International Tables Vol C Tables 4.2.6.8 and 6.1.1.4'

loop_
_geom_angle_atom_site_label_1
_geom_angle_atom_site_label_2
_geom_angle_atom_site_label_3
_geom_angle
O4 Ti1 O3 103.18(13)
O4 Ti1 O2 92.56(11)
O3 Ti1 O2 95.81(11)
O4 Ti1 O1 95.44(11)
O3 Ti1 O1 92.62(11)
O2 Ti1 O1 166.76(11)
O4 Ti1 N1 89.02(12)
O3 Ti1 N1 167.10(12)
O2 Ti1 N1 87.69(10)
O1 Ti1 N1 81.93(11)
O4 Ti1 N2 168.11(12)
O3 Ti1 N2 87.81(12)
O2 Ti1 N2 81.69(10)
O1 Ti1 N2 88.46(11)
N1 Ti1 N2 80.40(12)
C13 S1 S2 105.78(15)
C14 S2 S1 105.71(15)
C1 O1 Ti1 139.4(2)
C26 O2 Ti1 140.5(2)
C35A O3 C35 22.0(6)
C35A O3 Ti1 140.0(5)
C35 O3 Ti1 133.1(7)
C38A O4 C38 22.1(6)
C38A O4 Ti1 142.4(6)
C38 O4 Ti1 131.5(6)
C7 N1 C8 114.9(3)
C7 N1 Ti1 123.3(3)
C8 N1 Ti1 121.7(2)
C20 N2 C19 114.6(3)
C20 N2 Ti1 123.5(2)
C19 N2 Ti1 121.5(2)
C24 N3 C27 122.7(3)
C24 N3 C29 121.4(3)
C27 N3 C29 115.8(3)
C3 N4 C31 121.4(4)
C3 N4 C33 121.7(4)
C31 N4 C33 116.8(3)
O1 C1 C2 119.8(3)
O1 C1 C6 120.7(3)
C2 C1 C6 119.4(4)
C1 C2 C3 121.9(4)
N4 C3 C2 122.2(4)
N4 C3 C4 120.0(4)
C2 C3 C4 117.8(4)
C5 C4 C3 120.3(4)
C4 C5 C6 122.3(4)
C5 C6 C1 118.2(3)
C5 C6 C7 119.2(4)
C1 C6 C7 122.5(4)
N1 C7 C6 127.9(4)
C9 C8 C13 118.9(3)
C9 C8 N1 119.3(3)
C13 C8 N1 121.8(3)
C10 C9 C8 121.4(4)
C9 C10 C11 120.5(4)
C12 C11 C10 118.9(4)
C11 C12 C13 121.2(4)
C12 C13 C8 119.1(4)
C12 C13 S1 118.0(3)
C8 C13 S1 122.8(3)
C15 C14 C19 118.8(4)
C15 C14 S2 116.9(3)
C19 C14 S2 124.2(3)
C16 C15 C14 121.9(4)
C15 C16 C17 119.2(4)
C18 C17 C16 119.8(4)
C17 C18 C19 121.8(4)
C18 C19 C14 118.5(3)
C18 C19 N2 119.2(3)
C14 C19 N2 122.3(3)
N2 C20 C21 128.2(4)
C22 C21 C26 117.4(3)
C22 C21 C20 119.1(3)
C26 C21 C20 123.5(3)
C23 C22 C21 122.7(4)
C22 C23 C24 120.2(4)
N3 C24 C23 120.1(3)
N3 C24 C25 122.1(3)
C23 C24 C25 117.8(3)
C26 C25 C24 121.2(3)
O2 C26 C25 119.6(3)
O2 C26 C21 119.8(3)
C25 C26 C21 120.6(3)
N3 C27 C28 113.5(3)
N3 C29 C30 114.3(4)
N4 C31 C32 114.7(4)
C34 C33 N4 112.5(5)
O3 C35 C37 110.8(8)
O3 C35 C36 108.1(13)
C37 C35 C36 112.3(13)
O4 C38 C40 111.4(8)
O4 C38 C39 106.4(10)
C40 C38 C39 111.2(12)
O3 C35A C37A 102.9(8)
O3 C35A C36A 112.3(10)
C37A C35A C36A 115.3(11)
O4 C38A C40A 104.5(12)
O4 C38A C39A 112.6(8)
C40A C38A C39A 112.8(13)

loop_
_geom_bond_atom_site_label_1
_geom_bond_atom_site_label_2
_geom_bond_distance
Ti1 O4 1.811(3)
Ti1 O3 1.820(2)
Ti1 O2 1.911(2)
Ti1 O1 1.911(2)
Ti1 N1 2.260(3)
Ti1 N2 2.282(3)
S1 C13 1.777(4)
S1 S2 2.0593(18)
S2 C14 1.788(4)
O1 C1 1.323(4)
O2 C26 1.340(4)
O3 C35A 1.434(5)
O3 C35 1.435(5)
O4 C38A 1.434(5)
O4 C38 1.435(5)
N1 C7 1.300(5)
N1 C8 1.427(5)
N2 C20 1.295(5)
N2 C19 1.428(5)
N3 C24 1.366(5)
N3 C27 1.461(5)
N3 C29 1.464(5)
N4 C3 1.374(5)
N4 C31 1.470(5)
N4 C33 1.492(6)
C1 C2 1.395(5)
C1 C6 1.418(5)
C2 C3 1.401(6)
C3 C4 1.416(6)
C4 C5 1.373(5)
C5 C6 1.394(5)
C6 C7 1.424(5)
C8 C9 1.387(5)
C8 C13 1.403(5)
C9 C10 1.373(5)
C10 C11 1.389(6)
C11 C12 1.383(6)
C12 C13 1.400(5)
C14 C15 1.390(5)
C14 C19 1.410(5)
C15 C16 1.373(6)
C16 C17 1.390(6)
C17 C18 1.376(5)
C18 C19 1.387(5)
C20 C21 1.417(5)
C21 C22 1.401(5)
C21 C26 1.415(5)
C22 C23 1.366(5)
C23 C24 1.412(5)
C24 C25 1.421(5)
C25 C26 1.377(5)
C27 C28 1.527(5)
C29 C30 1.508(6)
C31 C32 1.517(6)
C33 C34 1.422(7)
C35 C37 1.502(6)
C35 C36 1.503(5)
C38 C40 1.500(5)
C38 C39 1.501(5)
C35A C37A 1.502(5)
C35A C36A 1.503(5)
C38A C40A 1.500(5)
C38A C39A 1.502(5)
